data_7237530
loop_
_publ_author_name
'Hladka, Iryna'
'Volyniuk, Dmytro'
'Bezvikonnyi, Oleksandr'
'Kinzhybalo, Vasyl'
'Bednarchuk, Tamara J.'
'Danyliv, Yan'
'Lytvyn, Roman'
'Lazauskas, Algirdas'
'Grazulevicius, Juozas V.'

_publ_section_title
;
 Polymorphism of derivatives of tert-butyl substituted acridan and
 perfluorobiphenyl as sky-blue OLED emitters exhibiting aggregation
 induced thermally activated delayed fluorescence
;
_journal_issue 48
_journal_name_full 'Journal of Materials Chemistry C'
_journal_page_first 13179
_journal_paper_doi 10.1039/C8TC04867C
_journal_volume 6
_journal_year 2018
_chemical_formula_moiety 'C27 H14 F9 N'
_chemical_formula_sum 'C27 H14 F9 N'
_chemical_formula_weight 523.39
_space_group_crystal_system monoclinic
_space_group_IT_number 14
_space_group_name_Hall '-P 2ybc'
_space_group_name_H-M_alt 'P 1 21/c 1'
_atom_sites_solution_hydrogens geom
_atom_sites_solution_primary dual
_audit_creation_date 2018-07-16
_audit_creation_method
;
Olex2 1.2
(compiled 2018.05.29 svn.r3508 for OlexSys, GUI svn.r5506)
;
_audit_update_record
;
2018-09-04 deposited with the CCDC.
2018-10-25 downloaded from the CCDC.
;
_cell_angle_alpha 90
_cell_angle_beta 109.65(3)
_cell_angle_gamma 90
_cell_formula_units_Z 4
_cell_length_a 8.834(3)
_cell_length_b 23.095(6)
_cell_length_c 11.074(4)
_cell_measurement_reflns_used 15026
_cell_measurement_temperature 99.97(19)
_cell_measurement_theta_max 29.2850
_cell_measurement_theta_min 3.0120
_cell_volume 2127.8(13)
_computing_cell_refinement 'CrysAlisPro 1.171.38.46 (Rigaku OD, 2015)'
_computing_data_collection 'CrysAlisPro 1.171.38.46 (Rigaku OD, 2015)'
_computing_data_reduction 'CrysAlisPro 1.171.38.46 (Rigaku OD, 2015)'
_computing_molecular_graphics 'Olex2 (Dolomanov et al., 2009)'
_computing_publication_material 'Olex2 (Dolomanov et al., 2009)'
_computing_structure_refinement 'ShelXL (Sheldrick, 2015)'
_computing_structure_solution 'ShelXT (Sheldrick, 2015)'
_diffrn_ambient_environment N~2~
_diffrn_ambient_temperature 99.97(19)
_diffrn_detector 'CCD plate'
_diffrn_detector_area_resol_mean 10.6249
_diffrn_detector_type Atlas
_diffrn_measured_fraction_theta_full 0.999
_diffrn_measured_fraction_theta_max 0.930
_diffrn_measurement_details
;
List of Runs (angles in degrees, time in seconds):

  # Type    Start    End  Width  t~exp~   \w     \q     \k     \f   Frames
#--------------------------------------------------------------------------
  1  \w    -78.00 103.00   1.00   49.00    --   12.43   0.00 150.00  181
  2  \w    -77.00 -32.00   1.00   49.00    --   12.43 178.00-180.00   45
  3  \w    -16.00  90.00   1.00   49.00    --   12.43  37.00 -30.00  106
  4  \w    -85.00 -10.00   1.00   49.00    --  -13.52 146.00 -61.89   75
  5  \w    -19.00  88.00   1.00   49.00    --   12.43  57.00-150.00  107
  6  \w    -77.00 -32.00   1.00   49.00    --   12.43 178.00 -90.00   45
  7  \w    -76.00 -45.00   1.00   49.00    --  -13.52 132.00  83.29   31
  8  \w    -72.00   3.00   1.00   49.00    --  -13.52 125.00-171.57   75
;
_diffrn_measurement_device 'four-circle diffractometer'
_diffrn_measurement_device_type 'Xcalibur, Atlas'
_diffrn_measurement_method '\w scans'
_diffrn_orient_matrix_type 'CrysAlisPro convention (1999,Acta A55,543-557)'
_diffrn_orient_matrix_UB_11 0.0015625000
_diffrn_orient_matrix_UB_12 0.0040134000
_diffrn_orient_matrix_UB_13 -0.0630666000
_diffrn_orient_matrix_UB_21 -0.0852241000
_diffrn_orient_matrix_UB_22 0.0004430000
_diffrn_orient_matrix_UB_23 -0.0239196000
_diffrn_orient_matrix_UB_31 0.0010370000
_diffrn_orient_matrix_UB_32 0.0304503000
_diffrn_orient_matrix_UB_33 0.0086697000
_diffrn_radiation_monochromator graphite
_diffrn_radiation_probe x-ray
_diffrn_radiation_type MoK\a
_diffrn_radiation_wavelength 0.71073
_diffrn_reflns_av_R_equivalents 0.0273
_diffrn_reflns_av_unetI/netI 0.0233
_diffrn_reflns_Laue_measured_fraction_full 0.999
_diffrn_reflns_Laue_measured_fraction_max 0.930
_diffrn_reflns_limit_h_max 12
_diffrn_reflns_limit_h_min -12
_diffrn_reflns_limit_k_max 29
_diffrn_reflns_limit_k_min -30
_diffrn_reflns_limit_l_max 14
_diffrn_reflns_limit_l_min -15
_diffrn_reflns_number 37368
_diffrn_reflns_point_group_measured_fraction_full 0.999
_diffrn_reflns_point_group_measured_fraction_max 0.930
_diffrn_reflns_theta_full 25.242
_diffrn_reflns_theta_max 29.539
_diffrn_reflns_theta_min 2.632
_diffrn_source 'fine-focus sealed X-ray tube'
_diffrn_source_type 'Enhance (Mo) X-ray Source'
_exptl_absorpt_coefficient_mu 0.151
_exptl_absorpt_correction_T_max 1.00000
_exptl_absorpt_correction_T_min 0.99084
_exptl_absorpt_correction_type multi-scan
_exptl_absorpt_process_details
;
CrysAlisPro 1.171.38.46 (Rigaku Oxford Diffraction, 2015)
Empirical absorption correction using spherical harmonics,
 implemented in SCALE3 ABSPACK scaling algorithm.
;
_exptl_crystal_density_diffrn 1.634
_exptl_crystal_description plate
_exptl_crystal_F_000 1056
_exptl_crystal_size_max 0.257
_exptl_crystal_size_mid 0.239
_exptl_crystal_size_min 0.056
_refine_diff_density_max 0.341
_refine_diff_density_min -0.247
_refine_diff_density_rms 0.051
_refine_ls_extinction_method none
_refine_ls_goodness_of_fit_ref 1.023
_refine_ls_hydrogen_treatment constr
_refine_ls_matrix_type full
_refine_ls_number_parameters 336
_refine_ls_number_reflns 5527
_refine_ls_number_restraints 0
_refine_ls_restrained_S_all 1.023
_refine_ls_R_factor_all 0.0527
_refine_ls_R_factor_gt 0.0368
_refine_ls_shift/su_max 0.001
_refine_ls_shift/su_mean 0.000
_refine_ls_structure_factor_coef Fsqd
_refine_ls_weighting_details 'w=1/[\s^2^(Fo^2^)+(0.0406P)^2^+0.9702P] where P=(Fo^2^+2Fc^2^)/3'
_refine_ls_weighting_scheme calc
_refine_ls_wR_factor_gt 0.0848
_refine_ls_wR_factor_ref 0.0927
_reflns_Friedel_coverage 0.000
_reflns_number_gt 4407
_reflns_number_total 5527
_reflns_threshold_expression 'I > 2\s(I)'
_cod_data_source_file c8tc04867c2.cif
_cod_data_source_block pfbp_1a
_cod_original_cell_volume 2127.8(12)
_cod_database_code 7237530
_shelx_shelxl_version_number 2014/7
_chemical_oxdiff_formula C27H14F9N
_shelx_space_group_comment
;
The symmetry employed for this shelxl refinement is uniquely defined
by the following loop, which should always be used as a source of
symmetry information in preference to the above space-group names.
They are only intended as comments.
;
_reflns_odcompleteness_completeness 99.91
_reflns_odcompleteness_iscentric 1
_reflns_odcompleteness_theta 26.32
_olex2_refinement_description
;
1. Fixed Uiso
 At 1.2 times of:
  All C(H) groups
 At 1.5 times of:
  All C(H,H,H) groups
2.a Aromatic/amide H refined with riding coordinates:
 C13(H13), C15(H15), C14(H14), C3(H3), C5(H5), C6(H6), C4(H4), C12(H12)
2.b Idealised Me refined as rotating group:
 C10(H10A,H10B,H10C), C9(H9A,H9B,H9C)
;
_olex2_date_sample_data_collection 2018-01-30
_olex2_submission_special_instructions 'No special instructions were received'
_oxdiff_exptl_absorpt_empirical_details
;
Empirical correction (ABSPACK) includes:
- Absorption correction using spherical harmonics
- Frame scaling
;
_oxdiff_exptl_absorpt_empirical_full_max 1.031
_oxdiff_exptl_absorpt_empirical_full_min 0.970

loop_
_space_group_symop_operation_xyz
'x, y, z'
'-x, y+1/2, -z+1/2'
'-x, -y, -z'
'x, -y-1/2, z-1/2'

loop_
_atom_site_label
_atom_site_type_symbol
_atom_site_fract_x
_atom_site_fract_y
_atom_site_fract_z
_atom_site_U_iso_or_equiv
_atom_site_adp_type
_atom_site_occupancy
_atom_site_site_symmetry_order
_atom_site_calc_flag
_atom_site_refinement_flags_posn
F22 F 0.87229(9) 0.32307(3) 0.55174(7) 0.02022(17) Uani 1 1 d .
F27 F 0.58142(9) 0.45137(3) 1.05168(7) 0.02042(17) Uani 1 1 d .
F24 F 0.22862(9) 0.35011(4) 0.60232(7) 0.02401(18) Uani 1 1 d .
F28 F 0.70676(9) 0.44053(4) 0.86256(7) 0.02244(18) Uani 1 1 d .
F25 F 0.10553(9) 0.36077(4) 0.79393(8) 0.02517(19) Uani 1 1 d .
F21 F 0.75326(9) 0.33138(3) 0.74395(7) 0.02228(18) Uani 1 1 d .
F26 F 0.27748(10) 0.41468(4) 1.01549(7) 0.02355(18) Uani 1 1 d .
F19 F 0.33307(10) 0.44940(4) 0.48559(8) 0.0284(2) Uani 1 1 d .
F18 F 0.44997(10) 0.43985(4) 0.29215(8) 0.0278(2) Uani 1 1 d .
N1 N 0.72508(13) 0.37172(5) 0.31455(10) 0.0159(2) Uani 1 1 d .
C26 C 0.34154(16) 0.40710(5) 0.92330(12) 0.0171(3) Uani 1 1 d .
C20 C 0.53914(15) 0.39031(5) 0.62042(12) 0.0163(2) Uani 1 1 d .
C2 C 0.83392(15) 0.41330(5) 0.29676(12) 0.0156(2) Uani 1 1 d .
C23 C 0.47189(15) 0.39503(5) 0.72651(12) 0.0162(2) Uani 1 1 d .
C27 C 0.49535(15) 0.42634(5) 0.94115(12) 0.0161(2) Uani 1 1 d .
C19 C 0.46482(16) 0.41700(6) 0.50269(13) 0.0192(3) Uani 1 1 d .
C28 C 0.55816(15) 0.42032(5) 0.84331(12) 0.0161(2) Uani 1 1 d .
C13 C 0.49514(17) 0.26622(6) -0.00227(13) 0.0215(3) Uani 1 1 d .
H13 H 0.4418 0.2443 -0.0772 0.026 Uiso 1 1 calc R
C22 C 0.73858(15) 0.35421(5) 0.53401(12) 0.0155(2) Uani 1 1 d .
C15 C 0.49408(16) 0.31218(5) 0.19194(13) 0.0184(3) Uani 1 1 d .
H15 H 0.4406 0.3211 0.2510 0.022 Uiso 1 1 calc R
C17 C 0.66193(15) 0.37964(5) 0.41554(12) 0.0158(2) Uani 1 1 d .
C18 C 0.52471(16) 0.41231(6) 0.40270(12) 0.0193(3) Uani 1 1 d .
C11 C 0.73185(15) 0.31885(5) 0.12837(12) 0.0162(2) Uani 1 1 d .
C14 C 0.41854(16) 0.27790(6) 0.08566(13) 0.0208(3) Uani 1 1 d .
H14 H 0.3147 0.2625 0.0733 0.025 Uiso 1 1 calc R
C24 C 0.31844(16) 0.37504(5) 0.71285(12) 0.0176(3) Uani 1 1 d .
C21 C 0.67796(15) 0.35913(5) 0.63371(12) 0.0165(2) Uani 1 1 d .
C3 C 0.85099(15) 0.46732(6) 0.35555(12) 0.0183(3) Uani 1 1 d .
H3 H 0.7945 0.4760 0.4127 0.022 Uiso 1 1 calc R
C7 C 0.92004(15) 0.39906(6) 0.21510(12) 0.0172(3) Uani 1 1 d .
C16 C 0.64817(15) 0.33355(5) 0.21212(12) 0.0158(2) Uani 1 1 d .
C25 C 0.25373(15) 0.38036(6) 0.80984(13) 0.0182(3) Uani 1 1 d .
C5 C 1.03053(17) 0.49625(6) 0.24473(14) 0.0242(3) Uani 1 1 d .
H5 H 1.0955 0.5250 0.2248 0.029 Uiso 1 1 calc R
C6 C 1.01510(16) 0.44180(6) 0.18802(13) 0.0221(3) Uani 1 1 d .
H6 H 1.0704 0.4336 0.1298 0.027 Uiso 1 1 calc R
C4 C 0.95109(16) 0.50849(6) 0.33013(13) 0.0208(3) Uani 1 1 d .
H4 H 0.9650 0.5451 0.3715 0.025 Uiso 1 1 calc R
C8 C 0.90797(15) 0.33690(6) 0.16559(12) 0.0178(3) Uani 1 1 d .
C12 C 0.65031(16) 0.28660(6) 0.01949(13) 0.0195(3) Uani 1 1 d .
H12 H 0.7019 0.2783 -0.0413 0.023 Uiso 1 1 calc R
C10 C 1.00886(17) 0.29760(6) 0.27751(13) 0.0230(3) Uani 1 1 d .
H10A H 0.9687 0.3012 0.3496 0.035 Uiso 1 1 calc GR
H10B H 1.1218 0.3096 0.3049 0.035 Uiso 1 1 calc GR
H10C H 0.9998 0.2572 0.2486 0.035 Uiso 1 1 calc GR
C9 C 0.97460(17) 0.33037(6) 0.05512(13) 0.0234(3) Uani 1 1 d .
H9A H 0.9638 0.2900 0.0262 0.035 Uiso 1 1 calc GR
H9B H 1.0883 0.3414 0.0847 0.035 Uiso 1 1 calc GR
H9C H 0.9143 0.3555 -0.0161 0.035 Uiso 1 1 calc GR

loop_
_atom_site_aniso_label
_atom_site_aniso_U_11
_atom_site_aniso_U_22
_atom_site_aniso_U_33
_atom_site_aniso_U_23
_atom_site_aniso_U_13
_atom_site_aniso_U_12
F22 0.0154(4) 0.0290(4) 0.0173(4) 0.0014(3) 0.0069(3) 0.0054(3)
F27 0.0238(4) 0.0234(4) 0.0120(4) -0.0033(3) 0.0033(3) 0.0008(3)
F24 0.0206(4) 0.0326(4) 0.0180(4) -0.0097(3) 0.0055(3) -0.0056(3)
F28 0.0167(4) 0.0313(4) 0.0204(4) -0.0034(3) 0.0077(3) -0.0066(3)
F25 0.0188(4) 0.0322(4) 0.0285(5) -0.0036(3) 0.0133(3) -0.0075(3)
F21 0.0221(4) 0.0327(4) 0.0125(4) 0.0053(3) 0.0065(3) 0.0061(3)
F26 0.0272(4) 0.0317(4) 0.0183(4) 0.0001(3) 0.0162(3) 0.0022(3)
F19 0.0276(5) 0.0408(5) 0.0201(4) 0.0054(4) 0.0124(4) 0.0179(4)
F18 0.0325(5) 0.0381(5) 0.0149(4) 0.0094(3) 0.0110(3) 0.0157(4)
N1 0.0178(5) 0.0203(5) 0.0128(5) -0.0010(4) 0.0092(4) -0.0013(4)
C26 0.0217(7) 0.0194(6) 0.0144(6) 0.0018(5) 0.0115(5) 0.0028(5)
C20 0.0177(6) 0.0204(6) 0.0127(6) -0.0018(5) 0.0076(5) -0.0015(5)
C2 0.0134(6) 0.0204(6) 0.0125(6) 0.0029(4) 0.0038(5) 0.0009(5)
C23 0.0178(6) 0.0197(6) 0.0136(6) 0.0001(5) 0.0084(5) 0.0013(5)
C27 0.0200(6) 0.0165(6) 0.0112(6) -0.0005(4) 0.0045(5) 0.0009(5)
C19 0.0181(6) 0.0233(6) 0.0178(6) 0.0004(5) 0.0082(5) 0.0058(5)
C28 0.0146(6) 0.0186(6) 0.0161(6) 0.0007(5) 0.0063(5) -0.0009(5)
C13 0.0230(7) 0.0195(6) 0.0196(7) -0.0042(5) 0.0039(5) 0.0012(5)
C22 0.0127(6) 0.0185(6) 0.0164(6) -0.0013(5) 0.0062(5) -0.0002(4)
C15 0.0206(6) 0.0191(6) 0.0182(6) 0.0015(5) 0.0101(5) 0.0017(5)
C17 0.0179(6) 0.0188(6) 0.0132(6) -0.0011(5) 0.0084(5) -0.0015(5)
C18 0.0227(7) 0.0233(6) 0.0120(6) 0.0033(5) 0.0061(5) 0.0039(5)
C11 0.0180(6) 0.0171(6) 0.0148(6) 0.0025(5) 0.0072(5) 0.0032(5)
C14 0.0196(7) 0.0177(6) 0.0251(7) -0.0005(5) 0.0076(6) -0.0011(5)
C24 0.0186(6) 0.0196(6) 0.0140(6) -0.0028(5) 0.0049(5) -0.0013(5)
C21 0.0166(6) 0.0216(6) 0.0107(6) 0.0011(5) 0.0039(5) -0.0008(5)
C3 0.0167(6) 0.0242(6) 0.0138(6) -0.0011(5) 0.0048(5) 0.0009(5)
C7 0.0149(6) 0.0233(6) 0.0132(6) 0.0014(5) 0.0046(5) 0.0019(5)
C16 0.0195(6) 0.0156(6) 0.0130(6) 0.0016(4) 0.0065(5) 0.0012(5)
C25 0.0160(6) 0.0201(6) 0.0210(6) 0.0009(5) 0.0097(5) -0.0016(5)
C5 0.0200(7) 0.0271(7) 0.0264(7) 0.0014(6) 0.0091(6) -0.0059(5)
C6 0.0191(7) 0.0306(7) 0.0197(7) 0.0009(5) 0.0105(5) -0.0011(5)
C4 0.0189(6) 0.0208(6) 0.0198(7) -0.0003(5) 0.0027(5) -0.0003(5)
C8 0.0166(6) 0.0230(6) 0.0156(6) -0.0003(5) 0.0078(5) 0.0028(5)
C12 0.0223(7) 0.0210(6) 0.0167(6) -0.0007(5) 0.0085(5) 0.0043(5)
C10 0.0211(7) 0.0270(7) 0.0206(7) 0.0018(5) 0.0065(6) 0.0053(5)
C9 0.0229(7) 0.0304(7) 0.0209(7) -0.0029(5) 0.0129(6) 0.0015(6)

loop_
_atom_type_symbol
_atom_type_description
_atom_type_scat_dispersion_real
_atom_type_scat_dispersion_imag
_atom_type_scat_source
C C 0.0033 0.0016 'International Tables Vol C Tables 4.2.6.8 and 6.1.1.4'
H H 0.0000 0.0000 'International Tables Vol C Tables 4.2.6.8 and 6.1.1.4'
F F 0.0171 0.0103 'International Tables Vol C Tables 4.2.6.8 and 6.1.1.4'
N N 0.0061 0.0033 'International Tables Vol C Tables 4.2.6.8 and 6.1.1.4'

loop_
_exptl_crystal_face_index_h
_exptl_crystal_face_index_k
_exptl_crystal_face_index_l
_exptl_crystal_face_perp_dist
-1 0 0 0.0279
1 0 0 0.0279
0 1 0 0.1181
-2 20 12 0.1286
5 0 -16 0.0879
0 -1 0 0.1365
-10 -8 13 0.1059

loop_
_geom_angle_atom_site_label_1
_geom_angle_atom_site_label_2
_geom_angle_atom_site_label_3
_geom_angle
C2 N1 C17 119.11(10)
C16 N1 C2 118.36(10)
C16 N1 C17 120.08(10)
F26 C26 C27 119.92(12)
F26 C26 C25 120.11(12)
C27 C26 C25 119.96(12)
C19 C20 C23 121.30(12)
C21 C20 C23 121.86(12)
C21 C20 C19 116.84(11)
C3 C2 N1 120.92(11)
C3 C2 C7 120.98(12)
C7 C2 N1 118.07(11)
C28 C23 C20 121.73(12)
C28 C23 C24 116.74(12)
C24 C23 C20 121.53(12)
F27 C27 C26 120.03(11)
F27 C27 C28 120.50(12)
C26 C27 C28 119.46(12)
F19 C19 C20 119.52(11)
F19 C19 C18 118.54(12)
C18 C19 C20 121.92(12)
F28 C28 C23 119.69(11)
F28 C28 C27 118.07(11)
C27 C28 C23 122.23(12)
C14 C13 H13 120.1
C14 C13 C12 119.84(12)
C12 C13 H13 120.1
F22 C22 C17 119.43(11)
F22 C22 C21 119.05(11)
C21 C22 C17 121.50(12)
C14 C15 H15 119.9
C14 C15 C16 120.19(12)
C16 C15 H15 119.9
C22 C17 N1 119.61(11)
C22 C17 C18 117.16(11)
C18 C17 N1 123.23(12)
F18 C18 C19 119.39(12)
F18 C18 C17 119.64(11)
C19 C18 C17 120.97(12)
C16 C11 C8 117.98(11)
C12 C11 C16 117.74(12)
C12 C11 C8 124.22(12)
C13 C14 C15 119.81(13)
C13 C14 H14 120.1
C15 C14 H14 120.1
F24 C24 C23 119.77(11)
F24 C24 C25 118.31(12)
C25 C24 C23 121.92(12)
F21 C21 C20 119.69(11)
F21 C21 C22 118.72(11)
C22 C21 C20 121.56(12)
C2 C3 H3 120.2
C4 C3 C2 119.65(12)
C4 C3 H3 120.2
C2 C7 C8 117.66(11)
C6 C7 C2 118.02(12)
C6 C7 C8 124.28(12)
C15 C16 N1 121.89(11)
C15 C16 C11 120.66(12)
C11 C16 N1 117.43(11)
F25 C25 C26 119.73(11)
F25 C25 C24 120.62(12)
C26 C25 C24 119.64(12)
C6 C5 H5 120.1
C4 C5 H5 120.1
C4 C5 C6 119.87(13)
C7 C6 H6 119.4
C5 C6 C7 121.20(13)
C5 C6 H6 119.4
C3 C4 H4 119.9
C5 C4 C3 120.14(13)
C5 C4 H4 119.9
C11 C8 C7 107.16(10)
C11 C8 C10 108.36(11)
C11 C8 C9 112.79(11)
C7 C8 C10 108.10(11)
C7 C8 C9 112.31(11)
C9 C8 C10 107.95(11)
C13 C12 C11 121.53(12)
C13 C12 H12 119.2
C11 C12 H12 119.2
C8 C10 H10A 109.5
C8 C10 H10B 109.5
C8 C10 H10C 109.5
H10A C10 H10B 109.5
H10A C10 H10C 109.5
H10B C10 H10C 109.5
C8 C9 H9A 109.5
C8 C9 H9B 109.5
C8 C9 H9C 109.5
H9A C9 H9B 109.5
H9A C9 H9C 109.5
H9B C9 H9C 109.5

loop_
_geom_bond_atom_site_label_1
_geom_bond_atom_site_label_2
_geom_bond_distance
F22 C22 1.3398(15)
F27 C27 1.3359(15)
F24 C24 1.3440(15)
F28 C28 1.3410(15)
F25 C25 1.3396(15)
F21 C21 1.3406(15)
F26 C26 1.3349(15)
F19 C19 1.3425(15)
F18 C18 1.3400(15)
N1 C2 1.4187(16)
N1 C17 1.4195(16)
N1 C16 1.4168(17)
C26 C27 1.3791(19)
C26 C25 1.3807(19)
C20 C23 1.4882(17)
C20 C19 1.3909(19)
C20 C21 1.3866(18)
C2 C3 1.3918(18)
C2 C7 1.4027(18)
C23 C28 1.3899(18)
C23 C24 1.3912(19)
C27 C28 1.3803(18)
C19 C18 1.3827(19)
C13 H13 0.9500
C13 C14 1.386(2)
C13 C12 1.392(2)
C22 C17 1.3882(18)
C22 C21 1.3843(18)
C15 H15 0.9500
C15 C14 1.3890(19)
C15 C16 1.3934(19)
C17 C18 1.3939(18)
C11 C16 1.4082(18)
C11 C8 1.5274(19)
C11 C12 1.3940(19)
C14 H14 0.9500
C24 C25 1.3814(18)
C3 H3 0.9500
C3 C4 1.3902(19)
C7 C6 1.3925(19)
C7 C8 1.5277(18)
C5 H5 0.9500
C5 C6 1.392(2)
C5 C4 1.383(2)
C6 H6 0.9500
C4 H4 0.9500
C8 C10 1.5529(19)
C8 C9 1.5330(18)
C12 H12 0.9500
C10 H10A 0.9800
C10 H10B 0.9800
C10 H10C 0.9800
C9 H9A 0.9800
C9 H9B 0.9800
C9 H9C 0.9800

loop_
_exptl_oxdiff_crystal_face_indexfrac_h
_exptl_oxdiff_crystal_face_indexfrac_k
_exptl_oxdiff_crystal_face_indexfrac_l
_exptl_oxdiff_crystal_face_x
_exptl_oxdiff_crystal_face_y
_exptl_oxdiff_crystal_face_z
-0.9993 -0.0001 0.0000 -0.0016 0.0852 -0.0010
0.9993 0.0001 -0.0000 0.0016 -0.0852 0.0010
0.0000 0.9993 -0.0000 0.0040 0.0004 0.0304
-2.2492 19.7982 12.3137 -0.7006 -0.0941 0.7073
4.6936 -0.3370 -15.5980 0.9897 -0.0271 -0.1406
-0.0000 -0.9993 0.0000 -0.0040 -0.0004 -0.0304
-9.6477 -8.1206 12.6136 -0.8432 0.5169 -0.1479
